data_2017745
loop_
_publ_author_name
'Thompson, Laura J.'
'Voguri, Raja S.'
'Cowell, Adam'
'Male, Louise'
'Tremayne, Maryjane'

_publ_section_title
;
 The cocrystal nicotinamide--succinic acid (2/1)
;
_journal_coeditor_code FG3180
_journal_issue 8
_journal_name_full 'Acta Crystallographica Section C'
_journal_page_first o421
_journal_page_last o424
_journal_paper_doi 10.1107/S0108270110027319
_journal_volume 66
_journal_year 2010
_chemical_formula_iupac '2C6 H6 N2 O, C4 H6 O4'
_chemical_formula_moiety '2(C6 H6 N2 O), C4 H6 O4'
_chemical_formula_sum 'C16 H18 N4 O6'
_chemical_formula_weight 362.34
_chemical_name_systematic
;
nicotinamide--succinic acid (2/1)
;
_space_group_IT_number 2
_symmetry_cell_setting triclinic
_symmetry_space_group_name_Hall '-P 1'
_symmetry_space_group_name_H-M 'P -1'
_atom_sites_solution_hydrogens geom
_atom_sites_solution_primary direct
_atom_sites_solution_secondary difmap
_audit_creation_method SHELXL-97
_cell_angle_alpha 77.433(2)
_cell_angle_beta 86.726(2)
_cell_angle_gamma 89.418(2)
_cell_formula_units_Z 2
_cell_length_a 5.0872(2)
_cell_length_b 11.5569(5)
_cell_length_c 14.2784(5)
_cell_measurement_reflns_used 13985
_cell_measurement_temperature 120(2)
_cell_measurement_theta_max 27.48
_cell_measurement_theta_min 2.91
_cell_volume 818.01(6)
_computing_cell_refinement 'DENZO (Otwinowski & Minor, 1997) and COLLECT (Hooft, 1998)'
_computing_data_collection 'COLLECT (Hooft, 1998)'
_computing_data_reduction 'DENZO (Otwinowski & Minor, 1997) and COLLECT (Hooft, 1998)'
_computing_molecular_graphics 'ORTEP-3 for Windows (Farrugia, 1997) and DIAMOND (Brandenburg & Putz, 1999)'
_computing_publication_material 'WinGX (Farrugia, 1999)'
_computing_structure_refinement 'SHELXL97 (Sheldrick, 2008)'
_computing_structure_solution 'SHELXS97 (Sheldrick, 2008)'
_diffrn_ambient_temperature 120(2)
_diffrn_detector_area_resol_mean '4096x4096pixels / 62x62mm'
_diffrn_measured_fraction_theta_full 0.993
_diffrn_measured_fraction_theta_max 0.993
_diffrn_measurement_device_type 'Bruker Nonius APEXII CCD camera on \k-goniostat'
_diffrn_measurement_method '\f & \w scans'
_diffrn_radiation_monochromator '10cm confocal mirrors'
_diffrn_radiation_source 'Bruker Nonius FR591 rotating anode'
_diffrn_radiation_type MoK\a
_diffrn_radiation_wavelength 0.71073
_diffrn_reflns_av_R_equivalents 0.0610
_diffrn_reflns_av_sigmaI/netI 0.0515
_diffrn_reflns_limit_h_max 6
_diffrn_reflns_limit_h_min -6
_diffrn_reflns_limit_k_max 14
_diffrn_reflns_limit_k_min -14
_diffrn_reflns_limit_l_max 17
_diffrn_reflns_limit_l_min -17
_diffrn_reflns_number 12664
_diffrn_reflns_theta_full 26.02
_diffrn_reflns_theta_max 26.02
_diffrn_reflns_theta_min 3.59
_exptl_absorpt_coefficient_mu 0.115
_exptl_absorpt_correction_T_max 0.9989
_exptl_absorpt_correction_T_min 0.9808
_exptl_absorpt_correction_type multi-scan
_exptl_absorpt_process_details '(SADABS; Sheldrick, 2007)'
_exptl_crystal_colour Colourless
_exptl_crystal_density_diffrn 1.471
_exptl_crystal_density_method 'not measured'
_exptl_crystal_description Lath
_exptl_crystal_F_000 380
_exptl_crystal_size_max 0.17
_exptl_crystal_size_mid 0.03
_exptl_crystal_size_min 0.01
_refine_diff_density_max 0.244
_refine_diff_density_min -0.267
_refine_ls_extinction_method none
_refine_ls_goodness_of_fit_ref 1.106
_refine_ls_hydrogen_treatment constr
_refine_ls_matrix_type full
_refine_ls_number_parameters 237
_refine_ls_number_reflns 3205
_refine_ls_number_restraints 0
_refine_ls_restrained_S_all 1.106
_refine_ls_R_factor_all 0.0803
_refine_ls_R_factor_gt 0.0555
_refine_ls_shift/su_max 0.000
_refine_ls_shift/su_mean 0.000
_refine_ls_structure_factor_coef Fsqd
_refine_ls_weighting_details 'calc w=1/[\s^2^(Fo^2^)+(0.0321P)^2^+1.0121P] where P=(Fo^2^+2Fc^2^)/3'
_refine_ls_weighting_scheme calc
_refine_ls_wR_factor_gt 0.1162
_refine_ls_wR_factor_ref 0.1320
_reflns_number_gt 2455
_reflns_number_total 3205
_reflns_threshold_expression I>2\s(I)
_cod_data_source_file fg3180.cif
_cod_data_source_block 1
_cod_database_code 2017745
_cod_database_fobs_code 2017745

loop_
_symmetry_equiv_pos_as_xyz
'x, y, z'
'-x, -y, -z'

loop_
_atom_site_type_symbol
_atom_site_label
_atom_site_fract_x
_atom_site_fract_y
_atom_site_fract_z
_atom_site_U_iso_or_equiv
_atom_site_adp_type
_atom_site_calc_flag
_atom_site_refinement_flags
_atom_site_occupancy
_atom_site_disorder_assembly
_atom_site_disorder_group
C C2A 0.4871(5) 0.6850(2) 0.69296(18) 0.0206(5) Uani d . 1 . .
H H2A 0.4885 0.6440 0.6421 0.025 Uiso calc R 1 . .
C C3A 0.2889(5) 0.6599(2) 0.76498(18) 0.0217(5) Uani d . 1 . .
H H3A 0.1600 0.6012 0.7643 0.026 Uiso calc R 1 . .
C C4A 0.2815(5) 0.7214(2) 0.83796(18) 0.0214(5) Uani d . 1 . .
H H4A 0.1449 0.7071 0.8873 0.026 Uiso calc R 1 . .
C C5A 0.4770(4) 0.8044(2) 0.83812(17) 0.0185(5) Uani d . 1 . .
C C6A 0.6720(5) 0.8224(2) 0.76399(17) 0.0193(5) Uani d . 1 . .
H H6A 0.8079 0.8780 0.7644 0.023 Uiso calc R 1 . .
C C7A 0.4920(5) 0.8766(2) 0.91250(17) 0.0197(5) Uani d . 1 . .
N N1A 0.6769(4) 0.76476(18) 0.69195(15) 0.0207(5) Uani d . 1 . .
N N7A 0.2674(4) 0.90012(19) 0.95723(15) 0.0233(5) Uani d . 1 . .
H H7AA 0.2687 0.9438 1.0006 0.028 Uiso calc R 1 . .
H H7AB 0.1177 0.8720 0.9435 0.028 Uiso calc R 1 . .
O O7A 0.7068(3) 0.91475(17) 0.93003(13) 0.0264(4) Uani d . 1 . .
C C8A 1.2024(4) 0.9118(2) 0.56775(17) 0.0167(5) Uani d . 1 . .
C C9A 1.4146(5) 0.9511(2) 0.49025(17) 0.0195(5) Uani d . 1 . .
H H9AA 1.3324 0.9794 0.4282 0.023 Uiso calc R 1 . .
H H9AB 1.5270 0.8823 0.4844 0.023 Uiso calc R 1 . .
O O8A 1.0447(3) 0.83088(15) 0.54734(12) 0.0219(4) Uani d . 1 . .
H H8A 0.9364 0.8072 0.5941 0.033 Uiso calc R 1 . .
O O9A 1.1766(3) 0.94944(15) 0.64069(12) 0.0212(4) Uani d . 1 . .
C C2B 0.9486(5) 0.1801(2) 0.69609(18) 0.0217(5) Uani d . 1 . .
H H2B 0.9479 0.1351 0.6478 0.026 Uiso calc R 1 . .
C C3B 1.1319(5) 0.1529(2) 0.76504(18) 0.0234(6) Uani d . 1 . .
H H3B 1.2522 0.0896 0.7648 0.028 Uiso calc R 1 . .
C C4B 1.1374(5) 0.2194(2) 0.83447(17) 0.0206(5) Uani d . 1 . .
H H4B 1.2632 0.2031 0.8823 0.025 Uiso calc R 1 . .
C C5B 0.9559(4) 0.3105(2) 0.83337(17) 0.0185(5) Uani d . 1 . .
C C6B 0.7752(5) 0.3301(2) 0.76243(17) 0.0193(5) Uani d . 1 . .
H H6B 0.6482 0.3910 0.7624 0.023 Uiso calc R 1 . .
C C7B 0.9726(5) 0.3884(2) 0.90374(17) 0.0191(5) Uani d . 1 . .
N N1B 0.7711(4) 0.26738(18) 0.69400(14) 0.0202(4) Uani d . 1 . .
N N7B 0.7563(4) 0.4459(2) 0.92417(15) 0.0247(5) Uani d . 1 . .
H H7BA 0.7607 0.4936 0.9644 0.030 Uiso calc R 1 . .
H H7BB 0.6088 0.4362 0.8974 0.030 Uiso calc R 1 . .
O O7B 1.1850(3) 0.39940(16) 0.93981(13) 0.0248(4) Uani d . 1 . .
C C8B 0.2786(4) 0.4130(2) 0.56901(17) 0.0179(5) Uani d . 1 . .
C C9B 0.0897(5) 0.4496(2) 0.49128(17) 0.0195(5) Uani d . 1 . .
H H9BA -0.0197 0.3805 0.4876 0.023 Uiso calc R 1 . .
H H9BB 0.1901 0.4751 0.4288 0.023 Uiso calc R 1 . .
O O8B 0.4439(3) 0.32933(15) 0.55067(12) 0.0224(4) Uani d . 1 . .
H H8B 0.5417 0.3083 0.5968 0.034 Uiso calc R 1 . .
O O9B 0.2844(3) 0.45419(15) 0.64005(12) 0.0218(4) Uani d . 1 . .

loop_
_atom_site_aniso_label
_atom_site_aniso_U_11
_atom_site_aniso_U_22
_atom_site_aniso_U_33
_atom_site_aniso_U_12
_atom_site_aniso_U_13
_atom_site_aniso_U_23
C2A 0.0221(12) 0.0187(12) 0.0219(13) 0.0023(10) -0.0012(10) -0.0069(10)
C3A 0.0213(12) 0.0195(12) 0.0242(13) -0.0017(10) -0.0035(10) -0.0038(10)
C4A 0.0187(12) 0.0248(13) 0.0195(13) 0.0014(10) 0.0025(10) -0.0031(10)
C5A 0.0152(11) 0.0213(12) 0.0192(12) 0.0023(9) -0.0023(9) -0.0047(10)
C6A 0.0159(11) 0.0205(12) 0.0219(13) 0.0003(9) -0.0013(9) -0.0056(10)
C7A 0.0187(12) 0.0233(13) 0.0168(12) 0.0001(10) -0.0014(9) -0.0037(10)
N1A 0.0174(10) 0.0242(11) 0.0214(11) 0.0009(8) -0.0005(8) -0.0072(9)
N7A 0.0169(10) 0.0330(12) 0.0245(12) -0.0010(9) 0.0012(8) -0.0166(10)
O7A 0.0173(9) 0.0381(11) 0.0278(10) -0.0015(8) -0.0009(7) -0.0156(8)
C8A 0.0148(11) 0.0169(12) 0.0189(12) 0.0028(9) -0.0027(9) -0.0046(10)
C9A 0.0188(12) 0.0205(12) 0.0203(13) 0.0007(10) -0.0001(10) -0.0071(10)
O8A 0.0196(9) 0.0249(9) 0.0220(9) -0.0058(7) 0.0040(7) -0.0079(8)
O9A 0.0210(9) 0.0227(9) 0.0211(9) 0.0004(7) 0.0024(7) -0.0080(7)
C2B 0.0229(13) 0.0221(13) 0.0210(13) 0.0006(10) -0.0009(10) -0.0069(10)
C3B 0.0243(13) 0.0210(13) 0.0248(13) 0.0034(10) -0.0021(10) -0.0045(10)
C4B 0.0178(12) 0.0248(13) 0.0184(12) 0.0000(10) -0.0009(9) -0.0028(10)
C5B 0.0166(11) 0.0208(12) 0.0181(12) -0.0015(9) 0.0030(9) -0.0050(10)
C6B 0.0154(11) 0.0217(12) 0.0210(13) -0.0006(9) 0.0008(9) -0.0056(10)
C7B 0.0180(12) 0.0222(13) 0.0165(12) -0.0008(10) 0.0007(9) -0.0036(10)
N1B 0.0197(10) 0.0230(11) 0.0194(11) 0.0013(8) -0.0012(8) -0.0075(9)
N7B 0.0177(10) 0.0347(13) 0.0271(12) 0.0027(9) -0.0024(9) -0.0183(10)
O7B 0.0176(9) 0.0325(10) 0.0280(10) 0.0011(7) -0.0041(7) -0.0142(8)
C8B 0.0151(11) 0.0165(12) 0.0220(13) -0.0024(9) 0.0019(9) -0.0045(10)
C9B 0.0167(12) 0.0227(13) 0.0196(12) 0.0013(10) -0.0019(10) -0.0055(10)
O8B 0.0214(9) 0.0263(9) 0.0214(9) 0.0073(7) -0.0043(7) -0.0090(8)
O9B 0.0232(9) 0.0235(9) 0.0208(9) 0.0026(7) -0.0028(7) -0.0090(7)

loop_
_atom_type_symbol
_atom_type_description
_atom_type_scat_dispersion_real
_atom_type_scat_dispersion_imag
_atom_type_scat_source
C C 0.0033 0.0016 'International Tables Vol C Tables 4.2.6.8 and 6.1.1.4'
H H 0.0000 0.0000 'International Tables Vol C Tables 4.2.6.8 and 6.1.1.4'
N N 0.0061 0.0033 'International Tables Vol C Tables 4.2.6.8 and 6.1.1.4'
O O 0.0106 0.0060 'International Tables Vol C Tables 4.2.6.8 and 6.1.1.4'

loop_
_geom_angle_atom_site_label_1
_geom_angle_atom_site_label_2
_geom_angle_atom_site_label_3
_geom_angle_site_symmetry_1
_geom_angle_site_symmetry_3
_geom_angle
_geom_angle_publ_flag
N1A C2A C3A . . 122.8(2) ?
N1A C2A H2A . . 118.6 ?
C3A C2A H2A . . 118.6 ?
C4A C3A C2A . . 119.0(2) ?
C4A C3A H3A . . 120.5 ?
C2A C3A H3A . . 120.5 ?
C3A C4A C5A . . 119.0(2) ?
C3A C4A H4A . . 120.5 ?
C5A C4A H4A . . 120.5 ?
C4A C5A C6A . . 118.2(2) ?
C4A C5A C7A . . 124.4(2) ?
C6A C5A C7A . . 117.4(2) ?
N1A C6A C5A . . 123.0(2) ?
N1A C6A H6A . . 118.5 ?
C5A C6A H6A . . 118.5 ?
O7A C7A N7A . . 121.8(2) y
O7A C7A C5A . . 120.6(2) ?
N7A C7A C5A . . 117.6(2) ?
C2A N1A C6A . . 118.0(2) ?
C7A N7A H7AA . . 120.0 ?
C7A N7A H7AB . . 120.0 ?
H7AA N7A H7AB . . 120.0 ?
O9A C8A O8A . . 123.6(2) y
O9A C8A C9A . . 124.2(2) ?
O8A C8A C9A . . 112.2(2) ?
C8A C9A C9A . 2_876 112.7(2) ?
C8A C9A H9AA . . 109.1 ?
C9A C9A H9AA 2_876 . 109.1 ?
C8A C9A H9AB . . 109.1 ?
C9A C9A H9AB 2_876 . 109.1 ?
H9AA C9A H9AB . . 107.8 ?
C8A O8A H8A . . 109.5 ?
N1B C2B C3B . . 123.1(2) ?
N1B C2B H2B . . 118.5 ?
C3B C2B H2B . . 118.5 ?
C2B C3B C4B . . 118.8(2) ?
C2B C3B H3B . . 120.6 ?
C4B C3B H3B . . 120.6 ?
C3B C4B C5B . . 119.0(2) ?
C3B C4B H4B . . 120.5 ?
C5B C4B H4B . . 120.5 ?
C6B C5B C4B . . 118.2(2) ?
C6B C5B C7B . . 122.3(2) ?
C4B C5B C7B . . 119.4(2) ?
N1B C6B C5B . . 123.1(2) ?
N1B C6B H6B . . 118.4 ?
C5B C6B H6B . . 118.4 ?
O7B C7B N7B . . 122.2(2) y
O7B C7B C5B . . 120.0(2) ?
N7B C7B C5B . . 117.8(2) ?
C6B N1B C2B . . 117.7(2) ?
C7B N7B H7BA . . 120.0 ?
C7B N7B H7BB . . 120.0 ?
H7BA N7B H7BB . . 120.0 ?
O9B C8B O8B . . 123.3(2) y
O9B C8B C9B . . 124.9(2) ?
O8B C8B C9B . . 111.8(2) ?
C8B C9B C9B . 2_566 112.2(2) ?
C8B C9B H9BA . . 109.2 ?
C9B C9B H9BA 2_566 . 109.2 ?
C8B C9B H9BB . . 109.2 ?
C9B C9B H9BB 2_566 . 109.2 ?
H9BA C9B H9BB . . 107.9 ?
C8B O8B H8B . . 109.5 ?

loop_
_geom_bond_atom_site_label_1
_geom_bond_atom_site_label_2
_geom_bond_site_symmetry_2
_geom_bond_distance
_geom_bond_publ_flag
C2A N1A . 1.339(3) ?
C2A C3A . 1.384(4) ?
C2A H2A . 0.9500 ?
C3A C4A . 1.382(3) ?
C3A H3A . 0.9500 ?
C4A C5A . 1.390(3) ?
C4A H4A . 0.9500 ?
C5A C6A . 1.391(3) ?
C5A C7A . 1.491(3) ?
C6A N1A . 1.341(3) ?
C6A H6A . 0.9500 ?
C7A O7A . 1.241(3) y
C7A N7A . 1.332(3) y
N7A H7AA . 0.8800 ?
N7A H7AB . 0.8800 ?
C8A O9A . 1.213(3) y
C8A O8A . 1.328(3) y
C8A C9A . 1.500(3) ?
C9A C9A 2_876 1.516(5) ?
C9A H9AA . 0.9900 ?
C9A H9AB . 0.9900 ?
O8A H8A . 0.8400 ?
C2B N1B . 1.344(3) ?
C2B C3B . 1.379(3) ?
C2B H2B . 0.9500 ?
C3B C4B . 1.382(4) ?
C3B H3B . 0.9500 ?
C4B C5B . 1.392(3) ?
C4B H4B . 0.9500 ?
C5B C6B . 1.387(3) ?
C5B C7B . 1.494(3) ?
C6B N1B . 1.338(3) ?
C6B H6B . 0.9500 ?
C7B O7B . 1.242(3) y
C7B N7B . 1.331(3) y
N7B H7BA . 0.8800 ?
N7B H7BB . 0.8800 ?
C8B O9B . 1.212(3) y
C8B O8B . 1.334(3) y
C8B C9B . 1.498(3) ?
C9B C9B 2_566 1.528(5) ?
C9B H9BA . 0.9900 ?
C9B H9BB . 0.9900 ?
O8B H8B . 0.8400 ?

loop_
_geom_hbond_atom_site_label_D
_geom_hbond_atom_site_label_H
_geom_hbond_atom_site_label_A
_geom_hbond_site_symmetry_A
_geom_hbond_distance_DH
_geom_hbond_distance_HA
_geom_hbond_distance_DA
_geom_hbond_angle_DHA
_geom_hbond_publ_flag
N7A H7AA O7A 2_677 0.88 2.10 2.952(3) 164.1 n
N7A H7AB O7A 1_455 0.88 2.15 2.899(3) 142.2 n
O8A H8A N1A . 0.84 1.85 2.693(3) 175.0 n
N7B H7BA O7B 2_767 0.88 2.06 2.941(3) 173.6 n
N7B H7BB O7B 1_455 0.88 2.23 2.948(3) 139.2 n
O8B H8B N1B . 0.84 1.84 2.683(2) 176.8 n

loop_
_geom_torsion_atom_site_label_1
_geom_torsion_atom_site_label_2
_geom_torsion_atom_site_label_3
_geom_torsion_atom_site_label_4
_geom_torsion_site_symmetry_1
_geom_torsion_site_symmetry_2
_geom_torsion_site_symmetry_3
_geom_torsion_site_symmetry_4
_geom_torsion
_geom_torsion_publ_flag
N1A C2A C3A C4A . . . . 1.7(4) ?
C2A C3A C4A C5A . . . . -1.6(3) ?
C3A C4A C5A C6A . . . . 0.3(3) ?
C3A C4A C5A C7A . . . . -180.0(2) ?
C4A C5A C6A N1A . . . . 1.2(3) ?
C7A C5A C6A N1A . . . . -178.6(2) ?
C4A C5A C7A O7A . . . . 153.6(2) ?
C6A C5A C7A O7A . . . . -26.7(3) ?
C4A C5A C7A N7A . . . . -27.8(3) ?
C6A C5A C7A N7A . . . . 151.9(2) y
C3A C2A N1A C6A . . . . -0.3(3) ?
C5A C6A N1A C2A . . . . -1.2(3) ?
O9A C8A C9A C9A . . . 2_876 -3.5(4) ?
O8A C8A C9A C9A . . . 2_876 176.4(2) y
N1B C2B C3B C4B . . . . -1.2(4) ?
C2B C3B C4B C5B . . . . 0.8(4) ?
C3B C4B C5B C6B . . . . 0.4(3) ?
C3B C4B C5B C7B . . . . -175.7(2) ?
C4B C5B C6B N1B . . . . -1.5(4) ?
C7B C5B C6B N1B . . . . 174.4(2) ?
C6B C5B C7B O7B . . . . -152.2(2) ?
C4B C5B C7B O7B . . . . 23.7(3) ?
C6B C5B C7B N7B . . . . 26.5(3) y
C4B C5B C7B N7B . . . . -157.6(2) ?
C5B C6B N1B C2B . . . . 1.3(4) ?
C3B C2B N1B C6B . . . . 0.1(4) ?
O9B C8B C9B C9B . . . 2_566 2.9(4) ?
O8B C8B C9B C9B . . . 2_566 -176.6(2) y
